data_7118166
loop_
_publ_author_name
'Holger Braunschweig'
'Rian D. Dewhurst'
'Katharina Ferkinghoff'

_publ_section_title
;
 Carbene-induced synthesis of the first borironium cations using the
 [(eta^5^-C5Me5)Fe(CO)2]^-^ anion as an unlikely leaving group
;
_journal_name_full Chem.Commun.
_journal_page_first 183
_journal_paper_doi 10.1039/C5cc07503C
_journal_volume 52
_journal_year 2016
_chemical_formula_moiety 'C30 H49 B Fe N4 O2 Si2'
_chemical_formula_sum 'C30 H49 B Fe N4 O2 Si2'
_chemical_formula_weight 620.57
_chemical_properties_physical 'Air-sensitive, Moisture-sensitive'
_space_group_crystal_system monoclinic
_space_group_IT_number 14
_space_group_name_Hall '-P 2yn'
_space_group_name_H-M_alt 'P 1 21/n 1'
_symmetry_space_group_name_Hall '-P 2yn'
_symmetry_space_group_name_H-M 'P 1 21/n 1'
_atom_sites_solution_hydrogens geom
_atom_sites_solution_secondary iterative
_audit_creation_method SHELXL-2014/7
_audit_update_record
;
2015-09-04 deposited with the CCDC.
2015-10-22 downloaded from the CCDC.
;
_cell_angle_alpha 90
_cell_angle_beta 114.070(6)
_cell_angle_gamma 90
_cell_formula_units_Z 4
_cell_length_a 16.807(7)
_cell_length_b 12.849(6)
_cell_length_c 17.795(8)
_cell_measurement_temperature 100(2)
_cell_volume 3509(3)
_computing_cell_refinement 'Saint+ ver. V8.27B (Bruker AXS)'
_computing_data_collection 'APEX2 ver. 2014.9 (Bruker AXS)'
_computing_data_reduction 'Saint+ ver. V8.27B (Bruker AXS)'
_computing_molecular_graphics 'ShelXLe (Huebschle et all, 2011)'
_computing_publication_material 'SHELXL-2014/7 (Sheldrick, 2014)'
_computing_structure_refinement 'SHELXL-2014/7 (Sheldrick, 2014)'
_computing_structure_solution 'SHELXT (Sheldrick, 2012)'
_diffrn_ambient_temperature 100(2)
_diffrn_detector 'CCD area detector (Apex2)'
_diffrn_detector_area_resol_mean 8.333
_diffrn_measured_fraction_theta_full 1.000
_diffrn_measured_fraction_theta_max 1.000
_diffrn_measurement_device_type 'Bruker X8-APEX II'
_diffrn_measurement_method '\f and \w scans'
_diffrn_radiation_type MoK\a
_diffrn_radiation_wavelength 0.71073
_diffrn_reflns_av_R_equivalents 0.0436
_diffrn_reflns_av_unetI/netI 0.0400
_diffrn_reflns_laue_measured_fraction_full 1.000
_diffrn_reflns_laue_measured_fraction_max 1.000
_diffrn_reflns_limit_h_max 21
_diffrn_reflns_limit_h_min -21
_diffrn_reflns_limit_k_max 13
_diffrn_reflns_limit_k_min -16
_diffrn_reflns_limit_l_max 22
_diffrn_reflns_limit_l_min -20
_diffrn_reflns_number 32117
_diffrn_reflns_point_group_measured_fraction_full 1.000
_diffrn_reflns_point_group_measured_fraction_max 1.000
_diffrn_reflns_theta_full 25.242
_diffrn_reflns_theta_max 26.371
_diffrn_reflns_theta_min 1.405
_diffrn_source 'rotating-anode (Nonius FR-591)'
_exptl_absorpt_coefficient_mu 0.528
_exptl_absorpt_correction_T_max 0.7454
_exptl_absorpt_correction_T_min 0.5565
_exptl_absorpt_correction_type multi-scan
_exptl_absorpt_process_details 'SadAbs 2012/1 (Bruker AXS)'
_exptl_crystal_colour orange
_exptl_crystal_density_diffrn 1.175
_exptl_crystal_description needle
_exptl_crystal_F_000 1328
_exptl_crystal_size_max 0.400
_exptl_crystal_size_mid 0.200
_exptl_crystal_size_min 0.100
_refine_diff_density_max 0.372
_refine_diff_density_min -0.304
_refine_diff_density_rms 0.051
_refine_ls_extinction_coef .
_refine_ls_extinction_method none
_refine_ls_goodness_of_fit_ref 1.025
_refine_ls_hydrogen_treatment constr
_refine_ls_matrix_type full
_refine_ls_number_parameters 376
_refine_ls_number_reflns 7177
_refine_ls_number_restraints 0
_refine_ls_restrained_S_all 1.025
_refine_ls_R_factor_all 0.0476
_refine_ls_R_factor_gt 0.0345
_refine_ls_shift/su_max 0.001
_refine_ls_shift/su_mean 0.000
_refine_ls_structure_factor_coef Fsqd
_refine_ls_weighting_details 'w=1/[\s^2^(Fo^2^)+(0.0336P)^2^+1.8252P] where P=(Fo^2^+2Fc^2^)/3'
_refine_ls_weighting_scheme calc
_refine_ls_wR_factor_gt 0.0796
_refine_ls_wR_factor_ref 0.0856
_reflns_Friedel_coverage 0.000
_reflns_friedel_fraction_full .
_reflns_friedel_fraction_max .
_reflns_number_gt 5839
_reflns_number_total 7177
_reflns_threshold_expression 'I > 2\s(I)'
_cod_data_source_file c5cc07503c2.cif
_cod_data_source_block 2a
_cod_database_code 7118166
_shelx_shelxl_version_number 2014/7
_shelx_space_group_comment
;
The symmetry employed for this shelxl refinement is uniquely defined
by the following loop, which should always be used as a source of
symmetry information in preference to the above space-group names.
They are only intended as comments.
;
_shelx_estimated_absorpt_t_min 0.816
_shelx_estimated_absorpt_t_max 0.949

loop_
_space_group_symop_operation_xyz
'x, y, z'
'-x+1/2, y+1/2, -z+1/2'
'-x, -y, -z'
'x-1/2, -y-1/2, z-1/2'

loop_
_atom_site_label
_atom_site_type_symbol
_atom_site_fract_x
_atom_site_fract_y
_atom_site_fract_z
_atom_site_U_iso_or_equiv
_atom_site_adp_type
_atom_site_occupancy
_atom_site_site_symmetry_order
_atom_site_calc_flag
_atom_site_refinement_flags_posn
_atom_site_refinement_flags_adp
_atom_site_refinement_flags_occupancy
_atom_site_disorder_assembly
_atom_site_disorder_group
Si1 Si 0.19942(3) 0.20202(4) 0.21890(3) 0.02211(12) Uani 1 1 d . . . . .
C1 C 0.19289(11) 0.20917(13) 0.31990(11) 0.0159(4) Uani 1 1 d . . . . .
B1 B 0.13479(12) 0.18888(15) 0.37130(12) 0.0153(4) Uani 1 1 d . . . . .
Si2 Si 0.35073(3) 0.19973(4) 0.48080(3) 0.01927(11) Uani 1 1 d . . . . .
C2 C 0.23848(11) 0.19600(13) 0.39961(11) 0.0155(3) Uani 1 1 d . . . . .
C3 C 0.12887(13) 0.30177(17) 0.14587(12) 0.0311(5) Uani 1 1 d . . . . .
H3A H 0.1498 0.3715 0.1671 0.047 Uiso 1 1 calc R U . . .
H3B H 0.0687 0.2934 0.1401 0.047 Uiso 1 1 calc R U . . .
H3C H 0.1310 0.2928 0.0921 0.047 Uiso 1 1 calc R U . . .
C4 C 0.1586(2) 0.06895(18) 0.17856(15) 0.0579(8) Uani 1 1 d . . . . .
H4A H 0.0992 0.0603 0.1748 0.087 Uiso 1 1 calc R U . . .
H4B H 0.1966 0.0164 0.2159 0.087 Uiso 1 1 calc R U . . .
H4C H 0.1587 0.0605 0.1238 0.087 Uiso 1 1 calc R U . . .
C5 C 0.31370(15) 0.2192(2) 0.22900(15) 0.0455(6) Uani 1 1 d . . . . .
H5A H 0.3512 0.1664 0.2665 0.068 Uiso 1 1 calc R U . . .
H5B H 0.3346 0.2887 0.2509 0.068 Uiso 1 1 calc R U . . .
H5C H 0.3153 0.2116 0.1748 0.068 Uiso 1 1 calc R U . . .
C6 C 0.34767(16) 0.17328(19) 0.58317(13) 0.0418(6) Uani 1 1 d . . . . .
H6A H 0.3219 0.1046 0.5822 0.063 Uiso 1 1 calc R U . . .
H6B H 0.3124 0.2266 0.5946 0.063 Uiso 1 1 calc R U . . .
H6C H 0.4071 0.1748 0.6262 0.063 Uiso 1 1 calc R U . . .
C7 C 0.39535(13) 0.33300(16) 0.48120(14) 0.0331(5) Uani 1 1 d . . . . .
H7A H 0.3571 0.3847 0.4900 0.050 Uiso 1 1 calc R U . . .
H7B H 0.3985 0.3462 0.4282 0.050 Uiso 1 1 calc R U . . .
H7C H 0.4538 0.3381 0.5255 0.050 Uiso 1 1 calc R U . . .
C8 C 0.42054(13) 0.10182(18) 0.45961(14) 0.0396(6) Uani 1 1 d . . . . .
H8A H 0.4195 0.1143 0.4049 0.059 Uiso 1 1 calc R U . . .
H8B H 0.3984 0.0318 0.4616 0.059 Uiso 1 1 calc R U . . .
H8C H 0.4805 0.1078 0.5012 0.059 Uiso 1 1 calc R U . . .
N11 N 0.11775(9) -0.01694(11) 0.37353(9) 0.0165(3) Uani 1 1 d . . . . .
C11 C 0.08450(11) 0.08044(13) 0.35557(10) 0.0148(3) Uani 1 1 d . . . . .
N12 N -0.00302(9) 0.06620(11) 0.31386(9) 0.0180(3) Uani 1 1 d . . . . .
C12 C 0.05236(12) -0.09055(14) 0.34278(11) 0.0217(4) Uani 1 1 d . . . . .
H12 H 0.0595 -0.1640 0.3469 0.026 Uiso 1 1 calc R U . . .
N13 N 0.05167(9) 0.27034(11) 0.45414(9) 0.0184(3) Uani 1 1 d . . . . .
C13 C -0.02326(12) -0.03862(14) 0.30591(11) 0.0234(4) Uani 1 1 d . . . . .
H13 H -0.0797 -0.0683 0.2795 0.028 Uiso 1 1 calc R U . . .
N14 N 0.07941(10) 0.38181(11) 0.37756(10) 0.0210(3) Uani 1 1 d . . . . .
C14 C 0.21002(11) -0.04243(14) 0.41863(12) 0.0220(4) Uani 1 1 d . . . . .
H14A H 0.2356 0.0034 0.4666 0.033 Uiso 1 1 calc R U . . .
H14B H 0.2406 -0.0327 0.3825 0.033 Uiso 1 1 calc R U . . .
H14C H 0.2157 -0.1150 0.4370 0.033 Uiso 1 1 calc R U . . .
C15 C -0.06745(12) 0.14918(15) 0.27892(12) 0.0256(4) Uani 1 1 d . . . . .
H15A H -0.0418 0.2057 0.2592 0.038 Uiso 1 1 calc R U . . .
H15B H -0.0852 0.1760 0.3213 0.038 Uiso 1 1 calc R U . . .
H15C H -0.1185 0.1214 0.2329 0.038 Uiso 1 1 calc R U . . .
C16 C 0.08882(11) 0.27966(13) 0.39935(11) 0.0167(4) Uani 1 1 d . . . . .
C17 C 0.01899(12) 0.36461(15) 0.46516(13) 0.0271(4) Uani 1 1 d . . . . .
H17 H -0.0105 0.3777 0.4998 0.033 Uiso 1 1 calc R U . . .
C18 C 0.03654(12) 0.43474(15) 0.41787(13) 0.0271(4) Uani 1 1 d . . . . .
H18 H 0.0223 0.5067 0.4131 0.033 Uiso 1 1 calc R U . . .
C19 C 0.04965(12) 0.17490(14) 0.49886(11) 0.0236(4) Uani 1 1 d . . . . .
H19A H 0.1058 0.1390 0.5165 0.035 Uiso 1 1 calc R U . . .
H19B H 0.0032 0.1291 0.4627 0.035 Uiso 1 1 calc R U . . .
H19C H 0.0386 0.1929 0.5473 0.035 Uiso 1 1 calc R U . . .
C20 C 0.10779(15) 0.43193(16) 0.31883(14) 0.0336(5) Uani 1 1 d . . . . .
H20A H 0.0703 0.4093 0.2629 0.050 Uiso 1 1 calc R U . . .
H20B H 0.1683 0.4124 0.3315 0.050 Uiso 1 1 calc R U . . .
H20C H 0.1038 0.5077 0.3228 0.050 Uiso 1 1 calc R U . . .
Fe21 Fe 0.77125(2) 0.25671(2) 0.40730(2) 0.01774(8) Uani 1 1 d . . . . .
C21 C 0.63837(12) 0.25072(15) 0.32212(13) 0.0270(4) Uani 1 1 d . . . . .
C22 C 0.69336(12) 0.26918(14) 0.27948(11) 0.0221(4) Uani 1 1 d . . . . .
C23 C 0.74049(11) 0.36288(14) 0.30927(11) 0.0194(4) Uani 1 1 d . . . . .
C24 C 0.71549(12) 0.40300(14) 0.37167(11) 0.0223(4) Uani 1 1 d . . . . .
C25 C 0.65111(12) 0.33333(16) 0.37865(12) 0.0283(5) Uani 1 1 d . . . . .
C26 C 0.57499(14) 0.16188(19) 0.30407(16) 0.0443(6) Uani 1 1 d . . . . .
H26A H 0.5620 0.1489 0.3522 0.066 Uiso 1 1 calc R U . . .
H26B H 0.6006 0.0993 0.2915 0.066 Uiso 1 1 calc R U . . .
H26C H 0.5210 0.1796 0.2567 0.066 Uiso 1 1 calc R U . . .
C27 C 0.69543(14) 0.20401(16) 0.20973(13) 0.0331(5) Uani 1 1 d . . . . .
H27A H 0.7323 0.2381 0.1863 0.050 Uiso 1 1 calc R U . . .
H27B H 0.6362 0.1966 0.1671 0.050 Uiso 1 1 calc R U . . .
H27C H 0.7192 0.1351 0.2305 0.050 Uiso 1 1 calc R U . . .
C28 C 0.80071(13) 0.41316(16) 0.27613(13) 0.0296(5) Uani 1 1 d . . . . .
H28A H 0.8326 0.3591 0.2609 0.044 Uiso 1 1 calc R U . . .
H28B H 0.8422 0.4582 0.3184 0.044 Uiso 1 1 calc R U . . .
H28C H 0.7665 0.4548 0.2275 0.044 Uiso 1 1 calc R U . . .
C29 C 0.74746(15) 0.50176(16) 0.41994(13) 0.0361(5) Uani 1 1 d . . . . .
H29A H 0.8034 0.5217 0.4191 0.054 Uiso 1 1 calc R U . . .
H29B H 0.7550 0.4906 0.4769 0.054 Uiso 1 1 calc R U . . .
H29C H 0.7048 0.5574 0.3952 0.054 Uiso 1 1 calc R U . . .
C30 C 0.60100(16) 0.3518(2) 0.43080(16) 0.0499(7) Uani 1 1 d . . . . .
H30A H 0.5514 0.3976 0.4014 0.075 Uiso 1 1 calc R U . . .
H30B H 0.6392 0.3845 0.4828 0.075 Uiso 1 1 calc R U . . .
H30C H 0.5797 0.2852 0.4422 0.075 Uiso 1 1 calc R U . . .
O31 O 0.84169(9) 0.04754(10) 0.41714(9) 0.0311(3) Uani 1 1 d . . . . .
C31 C 0.81297(11) 0.13257(15) 0.41348(11) 0.0217(4) Uani 1 1 d . . . . .
O32 O 0.89611(9) 0.31878(10) 0.56984(8) 0.0247(3) Uani 1 1 d . . . . .
C32 C 0.84511(12) 0.29092(14) 0.50392(12) 0.0201(4) Uani 1 1 d . . . . .

loop_
_atom_site_aniso_label
_atom_site_aniso_U_11
_atom_site_aniso_U_22
_atom_site_aniso_U_33
_atom_site_aniso_U_23
_atom_site_aniso_U_13
_atom_site_aniso_U_12
Si1 0.0305(3) 0.0206(3) 0.0186(3) 0.0026(2) 0.0135(2) 0.0034(2)
C1 0.0174(8) 0.0100(9) 0.0231(10) 0.0013(6) 0.0111(8) 0.0020(7)
B1 0.0166(9) 0.0137(10) 0.0173(10) 0.0022(7) 0.0088(8) 0.0025(8)
Si2 0.0179(2) 0.0179(3) 0.0194(3) -0.00191(19) 0.0050(2) 0.0015(2)
C2 0.0178(8) 0.0096(8) 0.0223(10) -0.0001(6) 0.0114(7) 0.0015(7)
C3 0.0333(11) 0.0351(12) 0.0239(11) 0.0084(9) 0.0108(9) 0.0029(9)
C4 0.117(3) 0.0282(14) 0.0315(14) -0.0078(10) 0.0332(15) -0.0096(14)
C5 0.0417(13) 0.0669(18) 0.0422(14) 0.0198(12) 0.0317(12) 0.0211(12)
C6 0.0469(13) 0.0505(15) 0.0215(12) -0.0018(10) 0.0074(10) -0.0119(11)
C7 0.0240(10) 0.0266(12) 0.0456(14) -0.0022(9) 0.0112(10) -0.0029(9)
C8 0.0215(10) 0.0378(13) 0.0439(14) -0.0148(10) -0.0026(10) 0.0109(9)
N11 0.0189(7) 0.0135(8) 0.0192(8) 0.0010(6) 0.0099(6) 0.0001(6)
C11 0.0167(8) 0.0166(9) 0.0135(9) 0.0003(6) 0.0086(7) 0.0022(7)
N12 0.0173(7) 0.0157(8) 0.0200(8) 0.0003(6) 0.0065(6) -0.0003(6)
C12 0.0287(10) 0.0135(9) 0.0254(10) -0.0014(7) 0.0135(8) -0.0048(8)
N13 0.0171(7) 0.0183(8) 0.0236(8) -0.0041(6) 0.0120(6) -0.0021(6)
C13 0.0242(9) 0.0210(10) 0.0242(10) -0.0026(7) 0.0089(8) -0.0069(8)
N14 0.0223(8) 0.0132(8) 0.0323(9) -0.0023(6) 0.0160(7) 0.0004(6)
C14 0.0205(9) 0.0159(9) 0.0320(11) 0.0055(7) 0.0131(8) 0.0046(7)
C15 0.0193(9) 0.0243(11) 0.0268(11) 0.0010(8) 0.0028(8) 0.0029(8)
C16 0.0134(8) 0.0155(9) 0.0212(9) -0.0002(7) 0.0072(7) -0.0006(7)
C17 0.0270(10) 0.0240(11) 0.0383(12) -0.0122(8) 0.0216(9) -0.0021(8)
C18 0.0262(10) 0.0169(10) 0.0432(13) -0.0079(8) 0.0191(9) 0.0013(8)
C19 0.0283(10) 0.0240(10) 0.0245(10) -0.0012(7) 0.0169(9) -0.0027(8)
C20 0.0466(13) 0.0183(11) 0.0488(14) 0.0080(9) 0.0327(11) 0.0052(9)
Fe21 0.01723(13) 0.01652(15) 0.01935(14) 0.00447(10) 0.00734(11) 0.00332(10)
C21 0.0181(9) 0.0243(11) 0.0337(12) 0.0092(8) 0.0056(8) 0.0047(8)
C22 0.0200(9) 0.0190(10) 0.0221(10) 0.0037(7) 0.0034(8) 0.0064(7)
C23 0.0190(8) 0.0191(10) 0.0186(9) 0.0056(7) 0.0061(7) 0.0059(7)
C24 0.0253(9) 0.0188(10) 0.0200(10) 0.0039(7) 0.0065(8) 0.0086(8)
C25 0.0237(10) 0.0339(12) 0.0317(12) 0.0129(9) 0.0158(9) 0.0138(9)
C26 0.0246(11) 0.0423(14) 0.0574(16) 0.0129(11) 0.0079(11) -0.0054(10)
C27 0.0366(11) 0.0280(12) 0.0265(12) -0.0010(8) 0.0044(9) 0.0076(9)
C28 0.0314(11) 0.0295(11) 0.0290(11) 0.0114(8) 0.0135(9) 0.0069(9)
C29 0.0527(14) 0.0230(11) 0.0247(11) 0.0003(8) 0.0077(10) 0.0122(10)
C30 0.0494(14) 0.0634(18) 0.0536(16) 0.0213(13) 0.0383(13) 0.0258(13)
O31 0.0338(8) 0.0209(8) 0.0336(8) 0.0010(6) 0.0087(7) 0.0093(6)
C31 0.0192(9) 0.0259(11) 0.0167(10) 0.0025(7) 0.0039(7) 0.0002(8)
O32 0.0311(7) 0.0201(7) 0.0198(7) 0.0030(5) 0.0073(6) 0.0005(6)
C32 0.0237(9) 0.0131(9) 0.0265(11) 0.0081(7) 0.0133(9) 0.0055(7)

loop_
_atom_type_symbol
_atom_type_description
_atom_type_scat_dispersion_real
_atom_type_scat_dispersion_imag
_atom_type_scat_source
C C 0.0033 0.0016 'International Tables Vol C Tables 4.2.6.8 and 6.1.1.4'
H H 0.0000 0.0000 'International Tables Vol C Tables 4.2.6.8 and 6.1.1.4'
B B 0.0013 0.0007 'International Tables Vol C Tables 4.2.6.8 and 6.1.1.4'
N N 0.0061 0.0033 'International Tables Vol C Tables 4.2.6.8 and 6.1.1.4'
O O 0.0106 0.0060 'International Tables Vol C Tables 4.2.6.8 and 6.1.1.4'
Si Si 0.0817 0.0704 'International Tables Vol C Tables 4.2.6.8 and 6.1.1.4'
Fe Fe 0.3463 0.8444 'International Tables Vol C Tables 4.2.6.8 and 6.1.1.4'

loop_
_geom_angle_atom_site_label_1
_geom_angle_atom_site_label_2
_geom_angle_atom_site_label_3
_geom_angle
_geom_angle_site_symmetry_1
_geom_angle_site_symmetry_3
C1 Si1 C3 111.74(9) . .
C1 Si1 C5 111.56(10) . .
C3 Si1 C5 108.80(10) . .
C1 Si1 C4 105.10(9) . .
C3 Si1 C4 109.32(12) . .
C5 Si1 C4 110.27(13) . .
C2 C1 B1 65.73(12) . .
C2 C1 Si1 143.19(14) . .
B1 C1 Si1 146.73(13) . .
C16 B1 C11 113.97(14) . .
C16 B1 C2 117.65(15) . .
C11 B1 C2 122.29(14) . .
C16 B1 C1 123.08(15) . .
C11 B1 C1 116.31(14) . .
C2 B1 C1 48.45(10) . .
C2 Si2 C8 110.52(9) . .
C2 Si2 C7 107.85(9) . .
C8 Si2 C7 109.59(11) . .
C2 Si2 C6 109.31(10) . .
C8 Si2 C6 110.11(12) . .
C7 Si2 C6 109.42(10) . .
C1 C2 B1 65.81(12) . .
C1 C2 Si2 142.75(13) . .
B1 C2 Si2 151.15(13) . .
Si1 C3 H3A 109.5 . .
Si1 C3 H3B 109.5 . .
H3A C3 H3B 109.5 . .
Si1 C3 H3C 109.5 . .
H3A C3 H3C 109.5 . .
H3B C3 H3C 109.5 . .
Si1 C4 H4A 109.5 . .
Si1 C4 H4B 109.5 . .
H4A C4 H4B 109.5 . .
Si1 C4 H4C 109.5 . .
H4A C4 H4C 109.5 . .
H4B C4 H4C 109.5 . .
Si1 C5 H5A 109.5 . .
Si1 C5 H5B 109.5 . .
H5A C5 H5B 109.5 . .
Si1 C5 H5C 109.5 . .
H5A C5 H5C 109.5 . .
H5B C5 H5C 109.5 . .
Si2 C6 H6A 109.5 . .
Si2 C6 H6B 109.5 . .
H6A C6 H6B 109.5 . .
Si2 C6 H6C 109.5 . .
H6A C6 H6C 109.5 . .
H6B C6 H6C 109.5 . .
Si2 C7 H7A 109.5 . .
Si2 C7 H7B 109.5 . .
H7A C7 H7B 109.5 . .
Si2 C7 H7C 109.5 . .
H7A C7 H7C 109.5 . .
H7B C7 H7C 109.5 . .
Si2 C8 H8A 109.5 . .
Si2 C8 H8B 109.5 . .
H8A C8 H8B 109.5 . .
Si2 C8 H8C 109.5 . .
H8A C8 H8C 109.5 . .
H8B C8 H8C 109.5 . .
C11 N11 C12 110.71(15) . .
C11 N11 C14 125.40(14) . .
C12 N11 C14 123.88(15) . .
N11 C11 N12 104.74(14) . .
N11 C11 B1 128.89(15) . .
N12 C11 B1 126.17(15) . .
C11 N12 C13 110.64(14) . .
C11 N12 C15 125.46(15) . .
C13 N12 C15 123.86(15) . .
C13 C12 N11 107.10(16) . .
C13 C12 H12 126.5 . .
N11 C12 H12 126.5 . .
C16 N13 C17 110.55(15) . .
C16 N13 C19 125.46(14) . .
C17 N13 C19 123.94(15) . .
C12 C13 N12 106.81(16) . .
C12 C13 H13 126.6 . .
N12 C13 H13 126.6 . .
C16 N14 C18 110.56(15) . .
C16 N14 C20 126.49(15) . .
C18 N14 C20 122.94(16) . .
N11 C14 H14A 109.5 . .
N11 C14 H14B 109.5 . .
H14A C14 H14B 109.5 . .
N11 C14 H14C 109.5 . .
H14A C14 H14C 109.5 . .
H14B C14 H14C 109.5 . .
N12 C15 H15A 109.5 . .
N12 C15 H15B 109.5 . .
H15A C15 H15B 109.5 . .
N12 C15 H15C 109.5 . .
H15A C15 H15C 109.5 . .
H15B C15 H15C 109.5 . .
N14 C16 N13 104.79(14) . .
N14 C16 B1 129.39(15) . .
N13 C16 B1 125.80(15) . .
C18 C17 N13 107.35(16) . .
C18 C17 H17 126.3 . .
N13 C17 H17 126.3 . .
C17 C18 N14 106.75(17) . .
C17 C18 H18 126.6 . .
N14 C18 H18 126.6 . .
N13 C19 H19A 109.5 . .
N13 C19 H19B 109.5 . .
H19A C19 H19B 109.5 . .
N13 C19 H19C 109.5 . .
H19A C19 H19C 109.5 . .
H19B C19 H19C 109.5 . .
N14 C20 H20A 109.5 . .
N14 C20 H20B 109.5 . .
H20A C20 H20B 109.5 . .
N14 C20 H20C 109.5 . .
H20A C20 H20C 109.5 . .
H20B C20 H20C 109.5 . .
C32 Fe21 C31 93.66(8) . .
C32 Fe21 C24 97.22(8) . .
C31 Fe21 C24 166.93(8) . .
C32 Fe21 C23 119.76(8) . .
C31 Fe21 C23 127.36(8) . .
C24 Fe21 C23 40.05(7) . .
C32 Fe21 C25 110.59(9) . .
C31 Fe21 C25 140.22(8) . .
C24 Fe21 C25 40.39(8) . .
C23 Fe21 C25 67.10(7) . .
C32 Fe21 C22 159.03(8) . .
C31 Fe21 C22 101.26(8) . .
C24 Fe21 C22 66.42(7) . .
C23 Fe21 C22 39.28(7) . .
C25 Fe21 C22 66.07(7) . .
C32 Fe21 C21 147.39(8) . .
C31 Fe21 C21 107.02(8) . .
C24 Fe21 C21 66.69(8) . .
C23 Fe21 C21 66.53(7) . .
C25 Fe21 C21 39.04(8) . .
C22 Fe21 C21 39.50(7) . .
C25 C21 C22 107.94(17) . .
C25 C21 C26 127.51(19) . .
C22 C21 C26 124.4(2) . .
C25 C21 Fe21 69.91(11) . .
C22 C21 Fe21 69.85(11) . .
C26 C21 Fe21 128.73(14) . .
C23 C22 C21 108.93(17) . .
C23 C22 C27 125.52(17) . .
C21 C22 C27 125.38(18) . .
C23 C22 Fe21 69.93(10) . .
C21 C22 Fe21 70.65(11) . .
C27 C22 Fe21 129.03(13) . .
C22 C23 C24 107.40(16) . .
C22 C23 C28 125.33(17) . .
C24 C23 C28 127.15(17) . .
C22 C23 Fe21 70.80(10) . .
C24 C23 Fe21 69.02(10) . .
C28 C23 Fe21 128.60(13) . .
C23 C24 C25 108.02(17) . .
C23 C24 C29 126.63(18) . .
C25 C24 C29 125.32(18) . .
C23 C24 Fe21 70.94(10) . .
C25 C24 Fe21 71.02(11) . .
C29 C24 Fe21 125.23(13) . .
C21 C25 C24 107.70(16) . .
C21 C25 C30 126.5(2) . .
C24 C25 C30 125.5(2) . .
C21 C25 Fe21 71.05(11) . .
C24 C25 Fe21 68.59(10) . .
C30 C25 Fe21 130.13(15) . .
C21 C26 H26A 109.5 . .
C21 C26 H26B 109.5 . .
H26A C26 H26B 109.5 . .
C21 C26 H26C 109.5 . .
H26A C26 H26C 109.5 . .
H26B C26 H26C 109.5 . .
C22 C27 H27A 109.5 . .
C22 C27 H27B 109.5 . .
H27A C27 H27B 109.5 . .
C22 C27 H27C 109.5 . .
H27A C27 H27C 109.5 . .
H27B C27 H27C 109.5 . .
C23 C28 H28A 109.5 . .
C23 C28 H28B 109.5 . .
H28A C28 H28B 109.5 . .
C23 C28 H28C 109.5 . .
H28A C28 H28C 109.5 . .
H28B C28 H28C 109.5 . .
C24 C29 H29A 109.5 . .
C24 C29 H29B 109.5 . .
H29A C29 H29B 109.5 . .
C24 C29 H29C 109.5 . .
H29A C29 H29C 109.5 . .
H29B C29 H29C 109.5 . .
C25 C30 H30A 109.5 . .
C25 C30 H30B 109.5 . .
H30A C30 H30B 109.5 . .
C25 C30 H30C 109.5 . .
H30A C30 H30C 109.5 . .
H30B C30 H30C 109.5 . .
O31 C31 Fe21 179.46(17) . .
O32 C32 Fe21 177.30(15) . .

loop_
_geom_bond_atom_site_label_1
_geom_bond_atom_site_label_2
_geom_bond_distance
_geom_bond_site_symmetry_2
Si1 C1 1.8471(19) .
Si1 C3 1.866(2) .
Si1 C5 1.868(2) .
Si1 C4 1.873(2) .
C1 C2 1.320(3) .
C1 B1 1.608(2) .
B1 C16 1.588(3) .
B1 C11 1.594(3) .
B1 C2 1.607(3) .
Si2 C2 1.8507(19) .
Si2 C8 1.861(2) .
Si2 C7 1.868(2) .
Si2 C6 1.874(2) .
C3 H3A 0.9800 .
C3 H3B 0.9800 .
C3 H3C 0.9800 .
C4 H4A 0.9800 .
C4 H4B 0.9800 .
C4 H4C 0.9800 .
C5 H5A 0.9800 .
C5 H5B 0.9800 .
C5 H5C 0.9800 .
C6 H6A 0.9800 .
C6 H6B 0.9800 .
C6 H6C 0.9800 .
C7 H7A 0.9800 .
C7 H7B 0.9800 .
C7 H7C 0.9800 .
C8 H8A 0.9800 .
C8 H8B 0.9800 .
C8 H8C 0.9800 .
N11 C11 1.354(2) .
N11 C12 1.383(2) .
N11 C14 1.463(2) .
C11 N12 1.363(2) .
N12 C13 1.382(2) .
N12 C15 1.465(2) .
C12 C13 1.346(3) .
C12 H12 0.9500 .
N13 C16 1.361(2) .
N13 C17 1.377(2) .
N13 C19 1.470(2) .
C13 H13 0.9500 .
N14 C16 1.359(2) .
N14 C18 1.385(2) .
N14 C20 1.463(2) .
C14 H14A 0.9800 .
C14 H14B 0.9800 .
C14 H14C 0.9800 .
C15 H15A 0.9800 .
C15 H15B 0.9800 .
C15 H15C 0.9800 .
C17 C18 1.345(3) .
C17 H17 0.9500 .
C18 H18 0.9500 .
C19 H19A 0.9800 .
C19 H19B 0.9800 .
C19 H19C 0.9800 .
C20 H20A 0.9800 .
C20 H20B 0.9800 .
C20 H20C 0.9800 .
Fe21 C32 1.717(2) .
Fe21 C31 1.728(2) .
Fe21 C24 2.0806(19) .
Fe21 C23 2.1062(19) .
Fe21 C25 2.1134(19) .
Fe21 C22 2.118(2) .
Fe21 C21 2.128(2) .
C21 C25 1.417(3) .
C21 C22 1.435(3) .
C21 C26 1.504(3) .
C22 C23 1.420(3) .
C22 C27 1.509(3) .
C23 C24 1.434(2) .
C23 C28 1.509(3) .
C24 C25 1.448(3) .
C24 C29 1.503(3) .
C25 C30 1.505(3) .
C26 H26A 0.9800 .
C26 H26B 0.9800 .
C26 H26C 0.9800 .
C27 H27A 0.9800 .
C27 H27B 0.9800 .
C27 H27C 0.9800 .
C28 H28A 0.9800 .
C28 H28B 0.9800 .
C28 H28C 0.9800 .
C29 H29A 0.9800 .
C29 H29B 0.9800 .
C29 H29C 0.9800 .
C30 H30A 0.9800 .
C30 H30B 0.9800 .
C30 H30C 0.9800 .
O31 C31 1.186(2) .
O32 C32 1.191(2) .

loop_
_geom_torsion_atom_site_label_1
_geom_torsion_atom_site_label_2
_geom_torsion_atom_site_label_3
_geom_torsion_atom_site_label_4
_geom_torsion
_geom_torsion_site_symmetry_1
_geom_torsion_site_symmetry_2
_geom_torsion_site_symmetry_3
_geom_torsion_site_symmetry_4
C3 Si1 C1 C2 -146.8(2) . . . .
C5 Si1 C1 C2 -24.8(3) . . . .
C4 Si1 C1 C2 94.7(2) . . . .
C3 Si1 C1 B1 71.3(2) . . . .
C5 Si1 C1 B1 -166.6(2) . . . .
C4 Si1 C1 B1 -47.1(3) . . . .
C2 C1 B1 C16 99.37(19) . . . .
Si1 C1 B1 C16 -104.6(2) . . . .
C2 C1 B1 C11 -110.99(17) . . . .
Si1 C1 B1 C11 45.1(3) . . . .
Si1 C1 B1 C2 156.1(3) . . . .
Si1 C1 C2 B1 -158.2(2) . . . .
B1 C1 C2 Si2 -174.6(2) . . . .
Si1 C1 C2 Si2 27.2(4) . . . .
C16 B1 C2 C1 -111.04(17) . . . .
C11 B1 C2 C1 98.08(18) . . . .
C16 B1 C2 Si2 62.2(3) . . . .
C11 B1 C2 Si2 -88.7(3) . . . .
C1 B1 C2 Si2 173.3(3) . . . .
C8 Si2 C2 C1 -61.3(2) . . . .
C7 Si2 C2 C1 58.5(2) . . . .
C6 Si2 C2 C1 177.4(2) . . . .
C8 Si2 C2 B1 128.9(3) . . . .
C7 Si2 C2 B1 -111.3(3) . . . .
C6 Si2 C2 B1 7.5(3) . . . .
C12 N11 C11 N12 0.69(18) . . . .
C14 N11 C11 N12 -179.75(15) . . . .
C12 N11 C11 B1 -174.27(16) . . . .
C14 N11 C11 B1 5.3(3) . . . .
C16 B1 C11 N11 -141.46(17) . . . .
C2 B1 C11 N11 10.4(3) . . . .
C1 B1 C11 N11 66.1(2) . . . .
C16 B1 C11 N12 44.6(2) . . . .
C2 B1 C11 N12 -163.56(16) . . . .
C1 B1 C11 N12 -107.81(19) . . . .
N11 C11 N12 C13 -0.31(18) . . . .
B1 C11 N12 C13 174.83(15) . . . .
N11 C11 N12 C15 -178.04(15) . . . .
B1 C11 N12 C15 -2.9(3) . . . .
C11 N11 C12 C13 -0.8(2) . . . .
C14 N11 C12 C13 179.61(16) . . . .
N11 C12 C13 N12 0.6(2) . . . .
C11 N12 C13 C12 -0.2(2) . . . .
C15 N12 C13 C12 177.59(16) . . . .
C18 N14 C16 N13 -0.4(2) . . . .
C20 N14 C16 N13 -179.19(18) . . . .
C18 N14 C16 B1 -178.68(17) . . . .
C20 N14 C16 B1 2.5(3) . . . .
C17 N13 C16 N14 0.75(19) . . . .
C19 N13 C16 N14 -176.60(16) . . . .
C17 N13 C16 B1 179.11(16) . . . .
C19 N13 C16 B1 1.8(3) . . . .
C11 B1 C16 N14 -140.43(18) . . . .
C2 B1 C16 N14 66.3(2) . . . .
C1 B1 C16 N14 9.8(3) . . . .
C11 B1 C16 N13 41.6(2) . . . .
C2 B1 C16 N13 -111.62(19) . . . .
C1 B1 C16 N13 -168.10(16) . . . .
C16 N13 C17 C18 -0.8(2) . . . .
C19 N13 C17 C18 176.56(17) . . . .
N13 C17 C18 N14 0.6(2) . . . .
C16 N14 C18 C17 -0.1(2) . . . .
C20 N14 C18 C17 178.74(18) . . . .
C25 C21 C22 C23 0.1(2) . . . .
C26 C21 C22 C23 176.52(17) . . . .
Fe21 C21 C22 C23 -59.67(12) . . . .
C25 C21 C22 C27 -175.52(17) . . . .
C26 C21 C22 C27 0.9(3) . . . .
Fe21 C21 C22 C27 124.70(18) . . . .
C25 C21 C22 Fe21 59.78(13) . . . .
C26 C21 C22 Fe21 -123.81(19) . . . .
C21 C22 C23 C24 0.5(2) . . . .
C27 C22 C23 C24 176.17(17) . . . .
Fe21 C22 C23 C24 -59.57(12) . . . .
C21 C22 C23 C28 -175.62(17) . . . .
C27 C22 C23 C28 0.0(3) . . . .
Fe21 C22 C23 C28 124.26(18) . . . .
C21 C22 C23 Fe21 60.11(13) . . . .
C27 C22 C23 Fe21 -124.26(18) . . . .
C22 C23 C24 C25 -0.99(19) . . . .
C28 C23 C24 C25 175.09(17) . . . .
Fe21 C23 C24 C25 -61.69(13) . . . .
C22 C23 C24 C29 -179.05(17) . . . .
C28 C23 C24 C29 -3.0(3) . . . .
Fe21 C23 C24 C29 120.24(19) . . . .
C22 C23 C24 Fe21 60.70(12) . . . .
C28 C23 C24 Fe21 -123.22(18) . . . .
C22 C21 C25 C24 -0.7(2) . . . .
C26 C21 C25 C24 -176.99(18) . . . .
Fe21 C21 C25 C24 59.02(13) . . . .
C22 C21 C25 C30 173.85(19) . . . .
C26 C21 C25 C30 -2.4(3) . . . .
Fe21 C21 C25 C30 -126.4(2) . . . .
C22 C21 C25 Fe21 -59.74(13) . . . .
C26 C21 C25 Fe21 124.0(2) . . . .
C23 C24 C25 C21 1.1(2) . . . .
C29 C24 C25 C21 179.16(17) . . . .
Fe21 C24 C25 C21 -60.57(13) . . . .
C23 C24 C25 C30 -173.57(19) . . . .
C29 C24 C25 C30 4.5(3) . . . .
Fe21 C24 C25 C30 124.8(2) . . . .
C23 C24 C25 Fe21 61.63(12) . . . .
C29 C24 C25 Fe21 -120.27(18) . . . .
